data_7235544
loop_
_publ_author_name
'Puttreddy, Rakesh'
'Cottam, Justine R. A.'
'Steel, Peter J.'

_publ_section_title
;
 Anion dependent silver(i) complexes of pyrazine mono-N-oxide
;
_journal_issue 43
_journal_name_full 'RSC Adv.'
_journal_page_first 22449
_journal_paper_doi 10.1039/C4RA01336K
_journal_volume 4
_journal_year 2014
_chemical_formula_moiety 'C6 H4 Ag F3 N2 O3, C6 H6 Ag F3 N2 O4'
_chemical_formula_sum 'C12 H10 Ag2 F6 N4 O7'
_chemical_formula_weight 651.98
_chemical_name_common 5
_space_group_crystal_system monoclinic
_space_group_IT_number 14
_space_group_name_Hall '-P 2yn'
_space_group_name_H-M_alt 'P 1 21/n 1'
_atom_sites_solution_hydrogens geom
_atom_sites_solution_primary direct
_atom_sites_solution_secondary difmap
_audit_creation_date 2013-12-23
_audit_creation_method
;
Olex2 1.2
(compiled 2013.12.10 svn.r2850 for OlexSys, GUI svn.r4736)
;
_cell_angle_alpha 90.00
_cell_angle_beta 112.254(3)
_cell_angle_gamma 90.00
_cell_formula_units_Z 4
_cell_length_a 11.3257(3)
_cell_length_b 12.5005(2)
_cell_length_c 13.7721(3)
_cell_measurement_temperature 120(2)
_cell_volume 1804.58(8)
_computing_molecular_graphics 'Olex2 (Dolomanov et al., 2009)'
_computing_publication_material 'Olex2 (Dolomanov et al., 2009)'
_computing_structure_refinement 'XL (Sheldrick, 2008)'
_computing_structure_solution 'SHELXS-97 (Sheldrick, 2008)'
_diffrn_ambient_temperature 120.0
_diffrn_measured_fraction_theta_full 0.999
_diffrn_measured_fraction_theta_max 0.999
_diffrn_radiation_monochromator graphite
_diffrn_radiation_type MoK\a
_diffrn_radiation_wavelength 0.71073
_diffrn_reflns_av_R_equivalents 0.0237
_diffrn_reflns_av_unetI/netI 0.0122
_diffrn_reflns_limit_h_max 14
_diffrn_reflns_limit_h_min -14
_diffrn_reflns_limit_k_max 16
_diffrn_reflns_limit_k_min -16
_diffrn_reflns_limit_l_max 17
_diffrn_reflns_limit_l_min -17
_diffrn_reflns_number 30718
_diffrn_reflns_theta_full 27.50
_diffrn_reflns_theta_max 27.50
_diffrn_reflns_theta_min 2.58
_diffrn_source 'fine-focus sealed tube'
_exptl_absorpt_coefficient_mu 2.278
_exptl_absorpt_correction_T_max 0.9144
_exptl_absorpt_correction_T_min 0.6108
_exptl_absorpt_correction_type multi-scan
_exptl_absorpt_process_details sadabs
_exptl_crystal_colour colourless
_exptl_crystal_density_diffrn 2.400
_exptl_crystal_density_method 'not measured'
_exptl_crystal_F_000 1256
_exptl_crystal_size_max 0.24
_exptl_crystal_size_mid 0.18
_exptl_crystal_size_min 0.04
_refine_diff_density_max 0.713
_refine_diff_density_min -0.377
_refine_diff_density_rms 0.068
_refine_ls_extinction_method none
_refine_ls_goodness_of_fit_ref 1.071
_refine_ls_hydrogen_treatment mixed
_refine_ls_matrix_type full
_refine_ls_number_parameters 316
_refine_ls_number_reflns 4145
_refine_ls_number_restraints 0
_refine_ls_restrained_S_all 1.071
_refine_ls_R_factor_all 0.0201
_refine_ls_R_factor_gt 0.0178
_refine_ls_shift/su_max 0.001
_refine_ls_shift/su_mean 0.000
_refine_ls_structure_factor_coef Fsqd
_refine_ls_weighting_details 'calc w=1/[\s^2^(Fo^2^)+(0.0190P)^2^+1.8406P] where P=(Fo^2^+2Fc^2^)/3'
_refine_ls_weighting_scheme calc
_refine_ls_wR_factor_gt 0.0440
_refine_ls_wR_factor_ref 0.0453
_reflns_number_gt 3842
_reflns_number_total 4145
_reflns_threshold_expression >2sigma(I)
_cod_data_source_file c4ra01336k1.cif
_cod_data_source_block 3rpu201
_cod_original_cell_volume 1804.58(7)
_cod_database_code 7235544
_olex2_refinement_description
;
1. Fixed Uiso
 At 1.2 times of:
  All C(H) groups
2. Others
 Sof(F1')=Sof(F2')=Sof(F3')=1-FVAR(1)
 Sof(F1)=Sof(F2)=Sof(F3)=FVAR(1)
3.a Aromatic/amide H refined with riding coordinates:
 C1(H1), C2(H2), C3(H3), C4(H4), C5(H5), C6(H6), C7(H7), C8(H8)
;

loop_
_space_group_symop_id
_space_group_symop_operation_xyz
1 'x, y, z'
2 '-x+1/2, y+1/2, -z+1/2'
3 '-x, -y, -z'
4 'x-1/2, -y-1/2, z-1/2'

loop_
_atom_site_label
_atom_site_type_symbol
_atom_site_fract_x
_atom_site_fract_y
_atom_site_fract_z
_atom_site_U_iso_or_equiv
_atom_site_adp_type
_atom_site_occupancy
_atom_site_symmetry_multiplicity
_atom_site_calc_flag
_atom_site_disorder_assembly
_atom_site_disorder_group
_atom_site_refinement_flags_posn
Ag1 Ag 0.351796(14) 0.033818(11) 0.454615(12) 0.02182(5) Uani 1 1 d . . .
Ag2 Ag 0.031304(14) 0.029410(11) 0.386114(11) 0.02118(5) Uani 1 1 d . . .
O1 O 0.31182(13) -0.41581(10) 0.24618(11) 0.0232(3) Uani 1 1 d . . .
O2 O -0.02170(13) -0.41217(10) 0.15456(11) 0.0223(3) Uani 1 1 d . . .
O3 O 0.34949(13) 0.20277(10) 0.49142(11) 0.0219(3) Uani 1 1 d . . .
O4 O 0.30846(13) 0.19822(11) 0.63913(11) 0.0231(3) Uani 1 1 d . . .
O5 O 0.00215(12) 0.20539(10) 0.39920(10) 0.0176(3) Uani 1 1 d . . .
O6 O -0.20331(12) 0.19508(11) 0.38335(11) 0.0213(3) Uani 1 1 d . . .
O7 O 0.17879(15) 0.01381(13) 0.56572(12) 0.0251(3) Uani 1 1 d . . .
H7A H 0.205(3) -0.043(3) 0.591(2) 0.046(9) Uiso 1 1 d . . .
H7B H 0.226(3) 0.057(3) 0.596(2) 0.045(9) Uiso 1 1 d . . .
N1 N 0.34813(14) -0.12633(12) 0.39014(11) 0.0152(3) Uani 1 1 d . . .
N2 N 0.32459(13) -0.32415(12) 0.29197(12) 0.0158(3) Uani 1 1 d . . .
N3 N 0.01035(14) -0.12612(12) 0.30451(12) 0.0155(3) Uani 1 1 d . . .
N4 N -0.01199(14) -0.32157(12) 0.20198(11) 0.0152(3) Uani 1 1 d . . .
F1 F 0.2010(2) 0.39193(16) 0.5756(2) 0.0355(6) Uani 0.677(6) 1 d A 1 .
F2 F 0.2955(4) 0.40682(18) 0.4698(2) 0.0504(11) Uani 0.677(6) 1 d A 1 .
F3 F 0.4026(3) 0.4103(4) 0.6351(4) 0.0573(18) Uani 0.677(6) 1 d A 1 .
F1' F 0.2247(6) 0.4067(4) 0.5012(8) 0.085(5) Uani 0.323(6) 1 d A 2 .
F2' F 0.4200(6) 0.4074(4) 0.5313(5) 0.057(2) Uani 0.323(6) 1 d A 2 .
F3' F 0.3635(13) 0.4107(11) 0.6557(10) 0.087(5) Uani 0.323(6) 1 d A 2 .
F4 F -0.09196(12) 0.39930(9) 0.48522(9) 0.0278(3) Uani 1 1 d . . .
F5 F -0.22856(11) 0.40154(9) 0.32569(9) 0.0284(3) Uani 1 1 d . . .
F6 F -0.02884(12) 0.41393(9) 0.35662(10) 0.0281(3) Uani 1 1 d . . .
C1 C 0.37678(16) -0.14018(14) 0.30479(14) 0.0162(3) Uani 1 1 d . . .
H1 H 0.4060 -0.0802 0.2778 0.019 Uiso 1 1 calc . . R
C2 C 0.36592(16) -0.23704(14) 0.25446(14) 0.0165(3) Uani 1 1 d . . .
H2 H 0.3871 -0.2430 0.1942 0.020 Uiso 1 1 calc . . R
C3 C 0.29684(16) -0.31246(14) 0.37984(14) 0.0173(3) Uani 1 1 d . . .
H3 H 0.2693 -0.3722 0.4084 0.021 Uiso 1 1 calc . . R
C4 C 0.30896(16) -0.21385(15) 0.42658(14) 0.0168(3) Uani 1 1 d . . .
H4 H 0.2888 -0.2071 0.4873 0.020 Uiso 1 1 calc . . R
C5 C 0.04226(16) -0.13781(14) 0.22047(14) 0.0162(3) Uani 1 1 d . . .
H5 H 0.0730 -0.0771 0.1958 0.019 Uiso 1 1 calc . . R
C6 C 0.03258(16) -0.23332(14) 0.16856(14) 0.0157(3) Uani 1 1 d . . .
H6 H 0.0568 -0.2378 0.1098 0.019 Uiso 1 1 calc . . R
C7 C -0.04624(17) -0.31152(15) 0.28621(14) 0.0172(3) Uani 1 1 d . . .
H7 H -0.0782 -0.3715 0.3110 0.021 Uiso 1 1 calc . . R
C8 C -0.03430(16) -0.21387(14) 0.33519(14) 0.0163(3) Uani 1 1 d . . .
H8 H -0.0589 -0.2083 0.3937 0.020 Uiso 1 1 calc . . R
C9 C 0.32448(16) 0.24185(14) 0.56549(14) 0.0155(3) Uani 1 1 d A . .
C10 C 0.3127(2) 0.36500(16) 0.56208(16) 0.0265(4) Uani 1 1 d . . .
C11 C -0.10505(16) 0.24207(14) 0.38794(13) 0.0142(3) Uani 1 1 d . . .
C12 C -0.11385(17) 0.36549(14) 0.38687(14) 0.0173(3) Uani 1 1 d . . .

loop_
_atom_site_aniso_label
_atom_site_aniso_U_11
_atom_site_aniso_U_22
_atom_site_aniso_U_33
_atom_site_aniso_U_23
_atom_site_aniso_U_13
_atom_site_aniso_U_12
Ag1 0.02740(8) 0.01512(7) 0.02406(8) -0.00571(5) 0.01099(6) 0.00269(5)
Ag2 0.02792(8) 0.01443(7) 0.02211(8) -0.00345(5) 0.01049(6) 0.00246(5)
O1 0.0254(7) 0.0128(6) 0.0260(7) -0.0060(5) 0.0038(6) 0.0002(5)
O2 0.0292(7) 0.0143(6) 0.0234(7) -0.0057(5) 0.0099(6) 0.0007(5)
O3 0.0340(7) 0.0150(6) 0.0251(7) -0.0020(5) 0.0208(6) 0.0010(5)
O4 0.0312(7) 0.0222(7) 0.0193(6) -0.0009(5) 0.0134(6) -0.0033(6)
O5 0.0201(6) 0.0139(6) 0.0221(6) 0.0009(5) 0.0118(5) 0.0028(5)
O6 0.0204(6) 0.0188(6) 0.0268(7) 0.0031(5) 0.0113(5) -0.0013(5)
O7 0.0290(8) 0.0162(7) 0.0242(7) 0.0007(6) 0.0032(6) -0.0013(6)
N1 0.0159(7) 0.0139(7) 0.0160(7) -0.0006(6) 0.0063(5) 0.0024(5)
N2 0.0133(7) 0.0137(7) 0.0173(7) -0.0018(6) 0.0021(5) 0.0022(5)
N3 0.0154(7) 0.0146(7) 0.0158(7) -0.0010(6) 0.0051(5) 0.0025(5)
N4 0.0150(7) 0.0144(7) 0.0149(7) -0.0013(5) 0.0043(5) 0.0015(5)
F1 0.0333(11) 0.0205(10) 0.0612(16) 0.0010(10) 0.0275(11) 0.0090(8)
F2 0.104(3) 0.0193(10) 0.0443(14) 0.0127(9) 0.0464(19) 0.0127(13)
F3 0.0325(14) 0.0193(13) 0.082(4) -0.013(2) -0.0221(17) -0.0059(10)
F1' 0.040(4) 0.026(3) 0.123(9) -0.012(4) -0.044(5) 0.015(3)
F2' 0.086(5) 0.018(2) 0.087(5) 0.000(2) 0.056(4) -0.009(2)
F3' 0.168(13) 0.028(4) 0.049(4) -0.023(3) 0.024(7) -0.006(7)
F4 0.0432(7) 0.0206(6) 0.0169(5) -0.0060(4) 0.0082(5) 0.0046(5)
F5 0.0259(6) 0.0199(6) 0.0298(6) -0.0015(5) -0.0003(5) 0.0090(5)
F6 0.0366(7) 0.0148(5) 0.0375(7) 0.0032(5) 0.0190(5) -0.0039(5)
C1 0.0161(8) 0.0162(8) 0.0179(8) 0.0000(7) 0.0084(6) 0.0000(6)
C2 0.0161(8) 0.0184(8) 0.0161(8) -0.0011(7) 0.0075(6) 0.0019(6)
C3 0.0168(8) 0.0161(8) 0.0188(8) 0.0039(7) 0.0066(7) 0.0005(6)
C4 0.0160(8) 0.0195(9) 0.0153(8) 0.0028(7) 0.0064(6) 0.0038(6)
C5 0.0150(8) 0.0170(8) 0.0167(8) 0.0027(7) 0.0063(6) 0.0016(6)
C6 0.0155(8) 0.0178(8) 0.0144(8) 0.0011(6) 0.0064(6) 0.0013(6)
C7 0.0178(8) 0.0173(8) 0.0171(8) 0.0024(7) 0.0072(7) -0.0004(6)
C8 0.0143(8) 0.0200(9) 0.0146(8) 0.0005(7) 0.0055(6) 0.0026(6)
C9 0.0145(8) 0.0141(8) 0.0183(8) -0.0017(6) 0.0068(6) 0.0006(6)
C10 0.0411(12) 0.0145(9) 0.0257(10) -0.0020(8) 0.0146(9) 0.0045(8)
C11 0.0196(8) 0.0134(8) 0.0113(7) -0.0003(6) 0.0077(6) 0.0003(6)
C12 0.0193(8) 0.0162(8) 0.0152(8) -0.0008(7) 0.0053(7) 0.0022(7)

loop_
_atom_type_symbol
_atom_type_description
_atom_type_scat_dispersion_real
_atom_type_scat_dispersion_imag
_atom_type_scat_source
C C 0.0033 0.0016 'International Tables Vol C Tables 4.2.6.8 and 6.1.1.4'
H H 0.0000 0.0000 'International Tables Vol C Tables 4.2.6.8 and 6.1.1.4'
Ag Ag -0.8971 1.1015 'International Tables Vol C Tables 4.2.6.8 and 6.1.1.4'
F F 0.0171 0.0103 'International Tables Vol C Tables 4.2.6.8 and 6.1.1.4'
N N 0.0061 0.0033 'International Tables Vol C Tables 4.2.6.8 and 6.1.1.4'
O O 0.0106 0.0060 'International Tables Vol C Tables 4.2.6.8 and 6.1.1.4'

loop_
_geom_angle_atom_site_label_1
_geom_angle_atom_site_label_2
_geom_angle_atom_site_label_3
_geom_angle
_geom_angle_site_symmetry_3
O3 Ag1 Ag1 105.51(4) 3_656
O3 Ag1 N1 170.07(5) .
N1 Ag1 Ag1 76.92(4) 3_656
O5 Ag2 O7 93.60(5) .
N3 Ag2 O5 155.81(5) .
N3 Ag2 O7 110.44(5) .
C9 O3 Ag1 126.39(12) .
C11 O5 Ag2 121.00(11) .
Ag2 O7 H7A 122(2) .
Ag2 O7 H7B 125(2) .
H7A O7 H7B 109(3) .
C1 N1 Ag1 120.00(12) .
C1 N1 C4 116.36(15) .
C4 N1 Ag1 123.45(12) .
O1 N2 C2 121.06(16) .
O1 N2 C3 120.44(15) .
C2 N2 C3 118.50(15) .
C5 N3 Ag2 121.37(12) .
C8 N3 Ag2 122.63(12) .
C8 N3 C5 116.00(15) .
O2 N4 C6 120.69(15) .
O2 N4 C7 120.99(15) .
C7 N4 C6 118.32(15) .
N1 C1 H1 118.4 .
N1 C1 C2 123.25(17) .
C2 C1 H1 118.4 .
N2 C2 C1 119.34(16) .
N2 C2 H2 120.3 .
C1 C2 H2 120.3 .
N2 C3 H3 120.2 .
N2 C3 C4 119.65(16) .
C4 C3 H3 120.2 .
N1 C4 C3 122.89(16) .
N1 C4 H4 118.6 .
C3 C4 H4 118.6 .
N3 C5 H5 118.4 .
N3 C5 C6 123.20(17) .
C6 C5 H5 118.4 .
N4 C6 C5 119.60(16) .
N4 C6 H6 120.2 .
C5 C6 H6 120.2 .
N4 C7 H7 120.2 .
N4 C7 C8 119.52(16) .
C8 C7 H7 120.2 .
N3 C8 C7 123.35(16) .
N3 C8 H8 118.3 .
C7 C8 H8 118.3 .
O3 C9 C10 113.97(16) .
O4 C9 O3 130.49(17) .
O4 C9 C10 115.54(16) .
F1 C10 F2' 144.6(3) .
F1 C10 C9 108.08(18) .
F2 C10 F1 102.9(2) .
F2 C10 F2' 55.7(3) .
F2 C10 F3' 128.1(7) .
F2 C10 C9 113.84(18) .
F3 C10 F1 106.6(3) .
F3 C10 F2 111.7(4) .
F3 C10 F2' 65.1(4) .
F3 C10 C9 112.9(3) .
F1' C10 F1 53.7(6) .
F1' C10 F2 49.4(6) .
F1' C10 F3 126.1(4) .
F1' C10 F2' 101.5(6) .
F1' C10 F3' 116.7(8) .
F1' C10 C9 120.8(3) .
F2' C10 C9 106.6(2) .
F3' C10 F1 81.2(6) .
F3' C10 F2' 91.3(6) .
F3' C10 C9 113.5(7) .
O5 C11 C12 115.02(15) .
O6 C11 O5 130.05(17) .
O6 C11 C12 114.79(15) .
F4 C12 C11 108.45(14) .
F5 C12 F4 107.08(15) .
F5 C12 C11 112.83(15) .
F6 C12 F4 106.98(15) .
F6 C12 F5 107.23(15) .
F6 C12 C11 113.92(15) .

loop_
_geom_bond_atom_site_label_1
_geom_bond_atom_site_label_2
_geom_bond_distance
_geom_bond_site_symmetry_2
Ag1 Ag1 3.2201(3) 3_656
Ag1 O3 2.1744(13) .
Ag1 N1 2.1840(15) .
Ag2 O5 2.2418(12) .
Ag2 O7 2.4119(15) .
Ag2 N3 2.2129(15) .
O1 N2 1.2894(19) .
O2 N4 1.2911(19) .
O3 C9 1.256(2) .
O4 C9 1.224(2) .
O5 C11 1.251(2) .
O6 C11 1.239(2) .
O7 H7A 0.79(3) .
O7 H7B 0.77(3) .
N1 C1 1.344(2) .
N1 C4 1.347(2) .
N2 C2 1.362(2) .
N2 C3 1.368(2) .
N3 C5 1.345(2) .
N3 C8 1.341(2) .
N4 C6 1.364(2) .
N4 C7 1.361(2) .
F1 C10 1.388(3) .
F2 C10 1.319(3) .
F3 C10 1.262(4) .
F1' C10 1.156(5) .
F2' C10 1.526(6) .
F3' C10 1.325(12) .
F4 C12 1.349(2) .
F5 C12 1.331(2) .
F6 C12 1.331(2) .
C1 H1 0.9500 .
C1 C2 1.377(2) .
C2 H2 0.9500 .
C3 H3 0.9500 .
C3 C4 1.373(3) .
C4 H4 0.9500 .
C5 H5 0.9500 .
C5 C6 1.375(2) .
C6 H6 0.9500 .
C7 H7 0.9500 .
C7 C8 1.376(3) .
C8 H8 0.9500 .
C9 C10 1.544(3) .
C11 C12 1.546(2) .
